data_7010980
loop_
_publ_author_name
'Weber, Lothar'
'Schnieder, Markus'
'L\"onnecke, Peter'

_publ_section_title
;
 Alkali metal reduction of 2-halogeno- and
 2-thiolato-2,3-dihydro-1H-1,3,2-diazaboroles
;
_journal_issue 23
_journal_name_full 'Journal of the Chemical Society, Dalton Transactions'
_journal_page_first 3459
_journal_paper_doi 10.1039/b106128n
_journal_year 2001
_chemical_formula_sum 'C20 H28 B2 N4'
_chemical_formula_weight 346.08
_space_group_IT_number 60
_symmetry_cell_setting orthorhombic
_symmetry_space_group_name_Hall '-P 2n 2ab'
_symmetry_space_group_name_H-M 'P b c n'
_atom_sites_solution_hydrogens geom
_atom_sites_solution_primary direct
_atom_sites_solution_secondary difmap
_audit_creation_method SHELXL-97
_cell_angle_alpha 90.00
_cell_angle_beta 90.00
_cell_angle_gamma 90.00
_cell_formula_units_Z 4
_cell_length_a 18.582(5)
_cell_length_b 6.952(2)
_cell_length_c 15.511(5)
_cell_measurement_reflns_used 1766
_cell_measurement_temperature 223(2)
_cell_measurement_theta_max 28.78
_cell_measurement_theta_min 2.19
_cell_volume 2003.7(10)
_computing_cell_refinement 'SAINT (AXS-Bruker)'
_computing_data_collection 'SMART (AXS-Bruker)'
_computing_data_reduction 'SAINT (AXS-Bruker)'
_computing_structure_refinement 'SHELXL-97 (Sheldrick, 1997)'
_computing_structure_solution 'SHELXS-97 (Sheldrick, 1990)'
_diffrn_ambient_temperature 223(2)
_diffrn_measured_fraction_theta_full 0.929
_diffrn_measured_fraction_theta_max 0.929
_diffrn_measurement_device_type 'CCD-Diffractometer (AXS Bruker)'
_diffrn_measurement_method 'omega scans'
_diffrn_radiation_monochromator graphite
_diffrn_radiation_source 'fine-focus sealed tube'
_diffrn_radiation_type MoK\a
_diffrn_radiation_wavelength 0.71073
_diffrn_reflns_av_R_equivalents 0.0391
_diffrn_reflns_av_sigmaI/netI 0.0238
_diffrn_reflns_limit_h_max 23
_diffrn_reflns_limit_h_min -25
_diffrn_reflns_limit_k_max 9
_diffrn_reflns_limit_k_min -6
_diffrn_reflns_limit_l_max 20
_diffrn_reflns_limit_l_min -20
_diffrn_reflns_number 11876
_diffrn_reflns_theta_full 28.78
_diffrn_reflns_theta_max 28.78
_diffrn_reflns_theta_min 2.19
_exptl_absorpt_coefficient_mu 0.068
_exptl_absorpt_correction_T_max 0.9669
_exptl_absorpt_correction_T_min 0.9541
_exptl_absorpt_correction_type SADABS
_exptl_crystal_colour yellow
_exptl_crystal_density_diffrn 1.147
_exptl_crystal_density_method 'not measured'
_exptl_crystal_description prism
_exptl_crystal_F_000 744
_exptl_crystal_size_max 0.70
_exptl_crystal_size_mid 0.50
_exptl_crystal_size_min 0.50
_refine_diff_density_max 0.255
_refine_diff_density_min -0.163
_refine_diff_density_rms 0.034
_refine_ls_extinction_coef 0.0064(16)
_refine_ls_extinction_expression Fc^*^=kFc[1+0.001xFc^2^\l^3^/sin(2\q)]^-1/4^
_refine_ls_extinction_method SHELXL
_refine_ls_goodness_of_fit_ref 1.036
_refine_ls_hydrogen_treatment mixed
_refine_ls_matrix_type full
_refine_ls_number_parameters 175
_refine_ls_number_reflns 2430
_refine_ls_number_restraints 0
_refine_ls_restrained_S_all 1.036
_refine_ls_R_factor_all 0.0659
_refine_ls_R_factor_gt 0.0429
_refine_ls_shift/su_max 0.000
_refine_ls_shift/su_mean 0.000
_refine_ls_structure_factor_coef Fsqd
_refine_ls_weighting_details 'calc w=1/[\s^2^(Fo^2^)+(0.0692P)^2^+0.2932P] where P=(Fo^2^+2Fc^2^)/3'
_refine_ls_weighting_scheme calc
_refine_ls_wR_factor_gt 0.1135
_refine_ls_wR_factor_ref 0.1295
_reflns_number_gt 1766
_reflns_number_total 2430
_reflns_threshold_expression >2sigma(I)
_cod_data_source_file b106128n.txt
_cod_data_source_block c840_fin
_cod_original_cell_volume 2003.8(10)
_cod_original_sg_symbol_H-M 'P bcn'
_cod_database_code 7010980

loop_
_symmetry_equiv_pos_as_xyz
'x, y, z'
'-x+1/2, -y+1/2, z+1/2'
'-x, y, -z+1/2'
'x+1/2, -y+1/2, -z'
'-x, -y, -z'
'x-1/2, y-1/2, -z-1/2'
'x, -y, z-1/2'
'-x-1/2, y-1/2, z'

loop_
_atom_site_label
_atom_site_type_symbol
_atom_site_fract_x
_atom_site_fract_y
_atom_site_fract_z
_atom_site_U_iso_or_equiv
_atom_site_adp_type
_atom_site_occupancy
_atom_site_symmetry_multiplicity
_atom_site_calc_flag
_atom_site_refinement_flags
_atom_site_disorder_assembly
_atom_site_disorder_group
C1 C 0.15287(6) 0.23655(19) 0.66971(8) 0.0379(3) Uani 1 1 d . . .
C2 C 0.19567(7) 0.1353(2) 0.60846(9) 0.0438(3) Uani 1 1 d . . .
C3 C 0.16501(8) 0.0081(2) 0.55446(9) 0.0480(4) Uani 1 1 d . . .
C4 C 0.08891(8) -0.0270(2) 0.55889(9) 0.0479(4) Uani 1 1 d . . .
C5 C 0.04817(7) 0.06760(19) 0.61658(9) 0.0415(3) Uani 1 1 d . . .
C6 C 0.16769(7) 0.3686(2) 0.73097(9) 0.0416(3) Uani 1 1 d . . .
C7 C 0.10932(7) 0.5653(2) 0.84453(9) 0.0425(3) Uani 1 1 d . . .
C8 C 0.12646(12) 0.7609(3) 0.80524(15) 0.0684(5) Uani 1 1 d . . .
C9 C 0.16772(13) 0.5069(4) 0.90838(15) 0.0833(7) Uani 1 1 d . . .
C10 C 0.03842(9) 0.5782(3) 0.89205(12) 0.0571(4) Uani 1 1 d . . .
B1 B 0.04473(7) 0.3179(2) 0.73905(9) 0.0346(3) Uani 1 1 d . . .
N1 N 0.07779(5) 0.19953(14) 0.67287(6) 0.0346(3) Uani 1 1 d . . .
N2 N 0.10487(5) 0.42001(16) 0.77496(7) 0.0372(3) Uani 1 1 d . . .
H2 H 0.2472(10) 0.162(2) 0.6076(11) 0.061(5) Uiso 1 1 d . . .
H3 H 0.1946(9) -0.059(2) 0.5108(11) 0.061(5) Uiso 1 1 d . . .
H4 H 0.0659(9) -0.120(2) 0.5178(11) 0.062(5) Uiso 1 1 d . . .
H5 H -0.0045(8) 0.044(2) 0.6226(9) 0.046(4) Uiso 1 1 d . . .
H6 H 0.2140(9) 0.425(2) 0.7451(10) 0.051(4) Uiso 1 1 d . . .
H8A H 0.1332(10) 0.860(3) 0.8541(14) 0.085(6) Uiso 1 1 d . . .
H8B H 0.0847(15) 0.808(4) 0.7609(17) 0.117(8) Uiso 1 1 d . . .
H8C H 0.1718(13) 0.757(3) 0.7757(14) 0.093(7) Uiso 1 1 d . . .
H9A H 0.1674(11) 0.601(3) 0.9597(15) 0.093(6) Uiso 1 1 d . . .
H9B H 0.2182(15) 0.514(4) 0.8773(19) 0.130(10) Uiso 1 1 d . . .
H9C H 0.1612(15) 0.378(4) 0.9259(17) 0.122(10) Uiso 1 1 d . . .
H10A H 0.0433(9) 0.671(3) 0.9405(11) 0.065(5) Uiso 1 1 d . . .
H10B H -0.0031(11) 0.626(3) 0.8516(13) 0.077(6) Uiso 1 1 d . . .
H10C H 0.0252(11) 0.449(3) 0.9195(13) 0.083(6) Uiso 1 1 d . . .

loop_
_atom_site_aniso_label
_atom_site_aniso_U_11
_atom_site_aniso_U_22
_atom_site_aniso_U_33
_atom_site_aniso_U_23
_atom_site_aniso_U_13
_atom_site_aniso_U_12
C1 0.0268(6) 0.0441(7) 0.0429(7) 0.0036(5) 0.0018(5) 0.0015(5)
C2 0.0326(6) 0.0502(8) 0.0487(8) 0.0035(6) 0.0069(5) 0.0043(5)
C3 0.0475(8) 0.0507(8) 0.0457(8) -0.0015(6) 0.0099(6) 0.0083(6)
C4 0.0477(8) 0.0505(8) 0.0456(8) -0.0073(6) 0.0011(6) -0.0016(6)
C5 0.0361(6) 0.0449(7) 0.0435(7) -0.0023(6) -0.0005(5) -0.0025(5)
C6 0.0263(6) 0.0507(8) 0.0479(8) -0.0023(6) -0.0001(5) -0.0018(5)
C7 0.0385(7) 0.0459(8) 0.0431(7) -0.0072(6) -0.0038(5) -0.0010(5)
C8 0.0798(13) 0.0500(10) 0.0754(12) -0.0092(9) 0.0173(10) -0.0174(9)
C9 0.0830(15) 0.0984(17) 0.0685(13) -0.0318(12) -0.0381(11) 0.0322(12)
C10 0.0561(9) 0.0610(10) 0.0540(9) -0.0181(8) 0.0123(7) -0.0074(8)
B1 0.0292(6) 0.0378(7) 0.0367(7) 0.0024(6) 0.0009(5) 0.0008(5)
N1 0.0273(5) 0.0388(6) 0.0379(6) 0.0007(4) 0.0009(4) -0.0007(4)
N2 0.0294(5) 0.0422(6) 0.0401(6) -0.0021(4) 0.0004(4) -0.0003(4)

loop_
_atom_type_symbol
_atom_type_description
_atom_type_scat_dispersion_real
_atom_type_scat_dispersion_imag
_atom_type_scat_source
C C 0.0033 0.0016 'International Tables Vol C Tables 4.2.6.8 and 6.1.1.4'
H H 0.0000 0.0000 'International Tables Vol C Tables 4.2.6.8 and 6.1.1.4'
B B 0.0013 0.0007 'International Tables Vol C Tables 4.2.6.8 and 6.1.1.4'
N N 0.0061 0.0033 'International Tables Vol C Tables 4.2.6.8 and 6.1.1.4'

loop_
_geom_angle_atom_site_label_1
_geom_angle_atom_site_label_2
_geom_angle_atom_site_label_3
_geom_angle
_geom_angle_site_symmetry_1
_geom_angle_site_symmetry_3
_geom_angle_publ_flag
C6 C1 N1 107.43(10) . . ?
C6 C1 C2 133.75(12) . . ?
N1 C1 C2 118.82(11) . . ?
C3 C2 C1 120.25(13) . . ?
C2 C3 C4 119.91(13) . . ?
C5 C4 C3 120.23(14) . . ?
C4 C5 N1 121.44(13) . . ?
C1 C6 N2 110.30(11) . . ?
N2 C7 C10 110.31(11) . . ?
N2 C7 C9 109.39(13) . . ?
C10 C7 C9 108.63(16) . . ?
N2 C7 C8 109.21(13) . . ?
C10 C7 C8 108.90(14) . . ?
C9 C7 C8 110.40(18) . . ?
N2 B1 N1 103.02(10) . . ?
N2 B1 B1 133.21(12) . 3_556 ?
N1 B1 B1 123.78(11) . 3_556 ?
C5 N1 C1 119.36(10) . . ?
C5 N1 B1 130.92(11) . . ?
C1 N1 B1 109.71(10) . . ?
C6 N2 B1 109.51(11) . . ?
C6 N2 C7 118.90(10) . . ?
B1 N2 C7 131.56(10) . . ?

loop_
_geom_bond_atom_site_label_1
_geom_bond_atom_site_label_2
_geom_bond_distance
_geom_bond_site_symmetry_2
_geom_bond_publ_flag
C1 C6 1.3498(19) . ?
C1 N1 1.4195(16) . ?
C1 C2 1.4249(18) . ?
C2 C3 1.345(2) . ?
C3 C4 1.437(2) . ?
C4 C5 1.344(2) . ?
C5 N1 1.3807(16) . ?
C6 N2 1.3986(16) . ?
C7 N2 1.4801(17) . ?
C7 C10 1.512(2) . ?
C7 C9 1.524(2) . ?
C7 C8 1.524(2) . ?
B1 N2 1.4362(17) . ?
B1 N1 1.4521(17) . ?
B1 B1 1.697(3) 3_556 ?
